data_4331451
loop_
_publ_author_name
'Machida, K.I.'
'Kasai, N.'
'Yasuoka, N.'
'Shiokawa, J.'
'Adachi, G.Y.'

_publ_section_title
;
 Crystal structure of europium(II) bromoborate
;
_journal_name_full 'Inorganic Chemistry'
_journal_page_first 3807
_journal_page_last 3811
_journal_paper_doi 10.1021/ic50214a043
_journal_volume 19
_journal_year 1980
_chemical_formula_sum 'B5 Br Eu2 O9'
_chemical_name_systematic 'Eu2 (B5 O9 Br)'
_space_group_IT_number 34
_symmetry_space_group_name_Hall 'P 2 -2n'
_symmetry_space_group_name_H-M 'P n n 2'
_cell_angle_alpha 90
_cell_angle_beta 90
_cell_angle_gamma 90
_cell_formula_units_Z 4
_cell_length_a 11.503
_cell_length_b 11.382
_cell_length_c 6.484
_cell_volume 848.932
_citation_journal_id_ASTM INOCAJ
_cod_data_source_file boron4-x_163.cif
_cod_data_source_block B5Br1Eu2O9
_cod_original_cell_volume 848.9316
_cod_original_formula_sum 'B5 Br1 Eu2 O9'
_cod_database_code 4331451

loop_
_symmetry_equiv_pos_as_xyz
x,y,z
-x,-y,z
-x+1/2,y+1/2,z+1/2
x+1/2,-y+1/2,z+1/2

loop_
_atom_site_label
_atom_site_type_symbol
_atom_site_fract_x
_atom_site_fract_y
_atom_site_fract_z
_atom_site_occupancy
_atom_site_U_iso_or_equiv
O3 O-2 0.279 0.227 0.248 1 0.0
B2 B+3 0.187 0.299 0.167 1 0.0
Eu1 Eu+2 0.2547 0.0501 0 1 0.0
Eu2 Eu+2 0.0307 0.2374 0.6572 1 0.0
B5 B+3 0.248 0.497 0.031 1 0.0
B1 B+3 0.275 0.326 0.805 1 0.0
O9 O-2 0.239 0.115 0.571 1 0.0
Br2 Br-1 0 0.5 0.637 1 0.0
O1 O-2 0.246 0.318 0.581 1 0.0
O5 O-2 0.283 0.454 0.844 1 0.0
B3 B+3 0.295 0.218 0.417 1 0.0
O6 O-2 0.388 0.266 0.847 1 0.0
O7 O-2 0.185 0.271 0.928 1 0.0
Br1 Br-1 0 0 0.8769 1 0.0
O2 O-2 0.209 0.427 0.182 1 0.0
O8 O-2 0.423 0.212 0.5 1 0.0
B4 B+3 0.462 0.236 0.699 1 0.0
O4 O-2 0.078 0.267 0.254 1 0.0
